data_7037748
loop_
_publ_author_name
'Yue, Qi'
'Wang, Na-Na'
'Guo, Shao-Yun'
'Liang, Lu-Lu'
'Gao, En-Qing'

_publ_section_title
;
 Homochiral and heterochiral Mn(ii) coordination frameworks: spontaneous
 resolution dependent on dipyridyl ligands.
;
_journal_issue 4
_journal_name_full 'Dalton transactions (Cambridge, England : 2003)'
_journal_page_first 1335
_journal_page_last 1338
_journal_paper_doi 10.1039/c5dt04385a
_journal_volume 45
_journal_year 2016
_chemical_formula_sum 'C21 H21 Mn2 N O13.5'
_chemical_formula_weight 613.27
_chemical_name_systematic
;
 ?
;
_space_group_crystal_system orthorhombic
_space_group_IT_number 18
_space_group_name_Hall 'P 2 2ab'
_space_group_name_H-M_alt 'P 21 21 2'
_symmetry_space_group_name_Hall 'P 2 2ab'
_symmetry_space_group_name_H-M 'P 21 21 2'
_atom_sites_solution_hydrogens mixed
_audit_creation_method SHELXL-2014
_audit_update_record
;
2015-12-17 deposited with the CCDC.
2015-12-22 downloaded from the CCDC.
;
_cell_angle_alpha 90
_cell_angle_beta 90
_cell_angle_gamma 90
_cell_formula_units_Z 4
_cell_length_a 10.7074(3)
_cell_length_b 28.5474(8)
_cell_length_c 8.0000(2)
_cell_measurement_reflns_used 9971
_cell_measurement_temperature 293(2)
_cell_measurement_theta_max 28.23
_cell_measurement_theta_min 2.38
_cell_volume 2445.35(11)
_computing_cell_refinement 'Bruker SMART'
_computing_data_collection 'Bruker SMART'
_computing_data_reduction 'Bruker SAINT'
_computing_molecular_graphics 'Brucker SHELXTL'
_computing_publication_material 'Brucker SHELXTL'
_computing_structure_refinement 'SHELXL-2014 (Sheldrick, 2014)'
_computing_structure_solution 'Brucker SHELXTL'
_diffrn_ambient_temperature 293(2)
_diffrn_measured_fraction_theta_full 1.000
_diffrn_measured_fraction_theta_max 0.974
_diffrn_measurement_device_type 'CCD area detector'
_diffrn_measurement_method 'phi and omega scans'
_diffrn_radiation_type MoK\a
_diffrn_radiation_wavelength 0.71073
_diffrn_reflns_av_R_equivalents 0.0461
_diffrn_reflns_av_unetI/netI 0.0307
_diffrn_reflns_laue_measured_fraction_full 1.000
_diffrn_reflns_laue_measured_fraction_max 0.974
_diffrn_reflns_limit_h_max 14
_diffrn_reflns_limit_h_min -13
_diffrn_reflns_limit_k_max 38
_diffrn_reflns_limit_k_min -38
_diffrn_reflns_limit_l_max 9
_diffrn_reflns_limit_l_min -9
_diffrn_reflns_number 33633
_diffrn_reflns_point_group_measured_fraction_full 1.000
_diffrn_reflns_point_group_measured_fraction_max 0.976
_diffrn_reflns_theta_full 25.242
_diffrn_reflns_theta_max 28.320
_diffrn_reflns_theta_min 1.427
_exptl_absorpt_coefficient_mu 1.105
_exptl_absorpt_correction_T_max 0.7457
_exptl_absorpt_correction_T_min 0.6797
_exptl_absorpt_correction_type multi-scan
_exptl_absorpt_process_details SADABS
_exptl_crystal_colour colourless
_exptl_crystal_density_diffrn 1.666
_exptl_crystal_description block
_exptl_crystal_F_000 1248
_exptl_crystal_preparation 'Magnetic properties'
_exptl_crystal_size_max 0.30
_exptl_crystal_size_mid 0.20
_exptl_crystal_size_min 0.15
_refine_diff_density_max 0.316
_refine_diff_density_min -0.382
_refine_diff_density_rms 0.069
_refine_ls_abs_structure_details
;
 Refined as an inversion twin.
;
_refine_ls_abs_structure_Flack 0.03(2)
_refine_ls_extinction_method none
_refine_ls_goodness_of_fit_ref 1.179
_refine_ls_hydrogen_treatment mixed
_refine_ls_matrix_type full
_refine_ls_number_parameters 384
_refine_ls_number_reflns 5807
_refine_ls_number_restraints 15
_refine_ls_restrained_S_all 1.178
_refine_ls_R_factor_all 0.0390
_refine_ls_R_factor_gt 0.0363
_refine_ls_shift/su_max 0.001
_refine_ls_shift/su_mean 0.000
_refine_ls_structure_factor_coef Fsqd
_refine_ls_weighting_details 'w=1/[\s^2^(Fo^2^)+(0.0288P)^2^+1.6702P] where P=(Fo^2^+2Fc^2^)/3'
_refine_ls_weighting_scheme calc
_refine_ls_wR_factor_gt 0.0824
_refine_ls_wR_factor_ref 0.0834
_reflns_Friedel_coverage 0.761
_reflns_friedel_fraction_full 1.000
_reflns_friedel_fraction_max 0.979
_reflns_number_gt 5528
_reflns_number_total 5807
_reflns_threshold_expression 'I > 2\s(I)'
_cod_data_source_file c5dt04385a2.cif
_cod_data_source_block 1
_cod_depositor_comments 'Adding full bibliography for 7037748--7037750.cif.'
_cod_database_code 7037748
_shelx_space_group_comment
;
The symmetry employed for this shelxl refinement is uniquely defined
by the following loop, which should always be used as a source of
symmetry information in preference to the above space-group names.
They are only intended as comments.
;
_shelxl_version_number 2014-3

loop_
_space_group_symop_operation_xyz
'x, y, z'
'-x, -y, z'
'x+1/2, -y+1/2, -z'
'-x+1/2, y+1/2, -z'

loop_
_atom_site_label
_atom_site_type_symbol
_atom_site_fract_x
_atom_site_fract_y
_atom_site_fract_z
_atom_site_U_iso_or_equiv
_atom_site_adp_type
_atom_site_occupancy
_atom_site_site_symmetry_order
_atom_site_calc_flag
_atom_site_refinement_flags_posn
_atom_site_refinement_flags_adp
_atom_site_refinement_flags_occupancy
Mn1 Mn 0.16001(5) 0.15886(2) 1.28203(7) 0.02211(13) Uani 1 1 d . . .
Mn2 Mn 0.42466(5) 0.28752(2) 1.24050(8) 0.02311(13) Uani 1 1 d . . .
O1 O 0.1071(2) 0.14039(9) 1.0289(4) 0.0263(6) Uani 1 1 d . . .
O2 O 0.1245(2) 0.18659(10) 0.8079(4) 0.0319(6) Uani 1 1 d . . .
O3 O 0.3044(2) 0.20522(9) 1.1489(4) 0.0296(6) Uani 1 1 d . . .
O4 O 0.4807(3) 0.23437(10) 1.0546(4) 0.0307(7) Uani 1 1 d . . .
O5 O 0.6358(3) 0.16912(9) 0.4593(4) 0.0336(7) Uani 1 1 d . . .
O6 O 0.7336(2) 0.20161(8) 0.6751(4) 0.0269(6) Uani 1 1 d . . .
O7 O 0.9629(3) 0.17036(9) 0.5366(4) 0.0366(8) Uani 1 1 d . . .
O8 O 1.0157(3) 0.11216(10) 0.3745(5) 0.0400(8) Uani 1 1 d . . .
O9 O 0.0638(2) 0.22845(8) 1.2522(4) 0.0272(6) Uani 1 1 d D . .
H9A H 0.118(4) 0.2483(13) 1.279(6) 0.044(14) Uiso 1 1 d D . .
H9B H 0.023(5) 0.237(2) 1.166(6) 0.08(2) Uiso 1 1 d D . .
O10 O 0.2435(3) 0.18809(11) 1.4981(4) 0.0336(7) Uani 1 1 d D . .
H10A H 0.207(4) 0.1895(19) 1.589(5) 0.055(17) Uiso 1 1 d D . .
H10B H 0.310(3) 0.2029(16) 1.500(6) 0.043(15) Uiso 1 1 d D . .
O11 O 0.3705(3) 0.33378(12) 1.0383(4) 0.0378(7) Uani 1 1 d D . .
H11A H 0.333(4) 0.3212(19) 0.956(5) 0.07(2) Uiso 1 1 d D . .
H11B H 0.440(3) 0.3449(15) 1.005(5) 0.030(12) Uiso 1 1 d D . .
O12 O 0.4645(3) 0.23722(10) 1.4458(4) 0.0277(6) Uani 1 1 d D . .
H12A H 0.477(4) 0.2516(14) 1.535(4) 0.035(14) Uiso 1 1 d D . .
H12B H 0.519(5) 0.2161(17) 1.436(8) 0.09(2) Uiso 1 1 d D . .
O13 O 0.8852(16) 0.0571(5) 0.1268(16) 0.171(8) Uani 0.5 1 d . . P
O14 O 0.7530(4) 0.21819(17) 0.1935(6) 0.0703(13) Uani 1 1 d D . .
H14C H 0.719(5) 0.2018(18) 0.269(6) 0.065(19) Uiso 1 1 d D . .
H14B H 0.695(5) 0.232(3) 0.141(9) 0.12(3) Uiso 1 1 d D . .
N1 N 0.2954(3) 0.09760(10) 1.2790(5) 0.0308(7) Uani 1 1 d . . .
C1 C 0.1673(3) 0.15772(12) 0.9086(5) 0.0218(7) Uani 1 1 d . . .
C2 C 0.2990(3) 0.14029(12) 0.8767(5) 0.0219(7) Uani 1 1 d . . .
C3 C 0.4058(3) 0.16323(12) 0.9319(5) 0.0213(7) Uani 1 1 d . . .
C4 C 0.3954(3) 0.20350(12) 1.0528(5) 0.0216(7) Uani 1 1 d . . .
C5 C 0.5230(3) 0.14707(12) 0.8818(5) 0.0239(8) Uani 1 1 d . . .
H5A H 0.5942 0.1630 0.9165 0.029 Uiso 1 1 calc R U .
C6 C 0.5353(3) 0.10762(11) 0.7809(5) 0.0238(8) Uani 1 1 d . . .
C7 C 0.4280(3) 0.08420(12) 0.7311(6) 0.0298(8) Uani 1 1 d . . .
H7A H 0.4345 0.0572 0.6665 0.036 Uiso 1 1 calc R U .
C8 C 0.3106(3) 0.10080(12) 0.7769(6) 0.0308(9) Uani 1 1 d . . .
H8A H 0.2393 0.0853 0.7403 0.037 Uiso 1 1 calc R U .
C9 C 0.6604(3) 0.08985(11) 0.7266(6) 0.0271(8) Uani 1 1 d . . .
C10 C 0.7437(3) 0.11801(11) 0.6355(5) 0.0206(7) Uani 1 1 d . . .
C11 C 0.7025(3) 0.16697(11) 0.5864(5) 0.0212(7) Uani 1 1 d . . .
C12 C 0.8564(3) 0.09925(12) 0.5779(6) 0.0271(8) Uani 1 1 d . . .
C13 C 0.9508(3) 0.12904(12) 0.4893(6) 0.0243(8) Uani 1 1 d . . .
C14 C 0.8854(4) 0.05269(15) 0.6105(8) 0.0490(14) Uani 1 1 d . . .
H14A H 0.9594 0.0400 0.5698 0.059 Uiso 1 1 calc R U .
C15 C 0.8048(5) 0.02519(14) 0.7033(9) 0.0631(19) Uani 1 1 d . . .
H15A H 0.8258 -0.0057 0.7277 0.076 Uiso 1 1 calc R U .
C16 C 0.6929(4) 0.04350(13) 0.7599(8) 0.0465(14) Uani 1 1 d . . .
H16A H 0.6387 0.0247 0.8209 0.056 Uiso 1 1 calc R U .
C17 C 0.4169(4) 0.10203(14) 1.3071(6) 0.0346(9) Uani 1 1 d . . .
H17A H 0.4475 0.1317 1.3324 0.042 Uiso 1 1 calc R U .
C18 C 0.2544(4) 0.05472(13) 1.2405(8) 0.0446(12) Uani 1 1 d . . .
H18A H 0.1699 0.0508 1.2174 0.054 Uiso 1 1 calc R U .
C19 C 0.5006(4) 0.06536(13) 1.3010(6) 0.0341(10) Uani 1 1 d . . .
H19A H 0.5851 0.0706 1.3202 0.041 Uiso 1 1 calc R U .
C20 C 0.3310(4) 0.01595(13) 1.2332(8) 0.0454(12) Uani 1 1 d . . .
H20A H 0.2979 -0.0132 1.2064 0.054 Uiso 1 1 calc R U .
C21 C 0.4574(3) 0.02060(12) 1.2660(6) 0.0301(9) Uani 1 1 d . . .

loop_
_atom_site_aniso_label
_atom_site_aniso_U_11
_atom_site_aniso_U_22
_atom_site_aniso_U_33
_atom_site_aniso_U_23
_atom_site_aniso_U_13
_atom_site_aniso_U_12
Mn1 0.0184(2) 0.0225(2) 0.0254(3) 0.0010(2) 0.0026(2) 0.00182(19)
Mn2 0.0188(2) 0.0249(2) 0.0257(3) -0.0017(2) -0.0012(2) 0.00216(19)
O1 0.0178(12) 0.0357(13) 0.0255(15) 0.0045(12) 0.0022(10) -0.0004(10)
O2 0.0265(13) 0.0376(14) 0.0316(17) 0.0104(13) 0.0067(12) 0.0096(11)
O3 0.0236(13) 0.0321(13) 0.0330(17) -0.0069(12) 0.0093(11) -0.0002(10)
O4 0.0293(15) 0.0300(14) 0.0328(17) -0.0062(12) 0.0057(12) -0.0091(12)
O5 0.0342(15) 0.0295(13) 0.0371(18) -0.0005(12) -0.0113(13) 0.0028(11)
O6 0.0207(12) 0.0185(11) 0.0414(18) -0.0046(11) -0.0024(11) 0.0012(9)
O7 0.0412(17) 0.0275(14) 0.041(2) -0.0061(13) 0.0164(14) -0.0126(12)
O8 0.0329(15) 0.0338(14) 0.053(2) -0.0071(15) 0.0239(15) -0.0038(12)
O9 0.0239(12) 0.0248(11) 0.0330(17) 0.0023(12) 0.0007(13) 0.0017(9)
O10 0.0280(15) 0.0473(17) 0.0255(17) -0.0003(14) 0.0041(13) -0.0117(13)
O11 0.0231(15) 0.0535(19) 0.0368(19) 0.0104(16) 0.0008(13) -0.0011(14)
O12 0.0298(15) 0.0252(13) 0.0283(18) -0.0021(12) -0.0075(12) 0.0031(11)
O13 0.242(17) 0.201(14) 0.069(8) 0.000(9) -0.012(9) -0.193(14)
O14 0.063(2) 0.083(3) 0.066(3) 0.029(3) 0.027(2) 0.031(2)
N1 0.0262(14) 0.0271(14) 0.039(2) 0.0006(16) 0.0012(16) 0.0072(12)
C1 0.0178(15) 0.0247(15) 0.0229(18) -0.0056(16) 0.0004(13) 0.0007(14)
C2 0.0193(16) 0.0232(15) 0.023(2) 0.0021(15) 0.0069(14) 0.0023(13)
C3 0.0204(16) 0.0205(15) 0.0229(19) 0.0029(14) 0.0046(14) 0.0007(13)
C4 0.0207(17) 0.0216(15) 0.022(2) -0.0003(14) -0.0010(14) 0.0023(13)
C5 0.0190(16) 0.0233(16) 0.029(2) -0.0022(15) 0.0041(15) -0.0039(13)
C6 0.0198(15) 0.0213(14) 0.030(2) 0.0029(16) 0.0078(15) 0.0009(12)
C7 0.0277(17) 0.0251(15) 0.037(2) -0.0109(17) 0.0108(19) -0.0023(13)
C8 0.0209(16) 0.0281(16) 0.044(3) -0.0083(19) 0.0023(17) -0.0044(13)
C9 0.0214(15) 0.0197(14) 0.040(2) -0.0017(16) 0.0070(18) 0.0002(12)
C10 0.0174(15) 0.0160(14) 0.028(2) -0.0027(14) 0.0020(15) 0.0008(12)
C11 0.0131(14) 0.0215(15) 0.029(2) 0.0012(15) 0.0037(14) -0.0011(12)
C12 0.0212(17) 0.0203(15) 0.040(2) -0.0014(16) 0.0115(17) 0.0009(13)
C13 0.0143(16) 0.0234(16) 0.035(2) 0.0020(16) 0.0050(15) 0.0019(13)
C14 0.032(2) 0.0286(19) 0.086(4) 0.009(2) 0.030(3) 0.0089(17)
C15 0.047(3) 0.0227(18) 0.119(6) 0.020(3) 0.039(3) 0.0127(17)
C16 0.036(2) 0.0231(16) 0.081(4) 0.014(2) 0.027(3) 0.0016(14)
C17 0.0289(18) 0.0279(17) 0.047(3) -0.0056(18) -0.005(2) 0.0043(15)
C18 0.0230(17) 0.0325(19) 0.078(4) -0.005(2) -0.008(2) 0.0041(14)
C19 0.0235(18) 0.0306(18) 0.048(3) -0.0001(19) -0.0052(18) 0.0030(14)
C20 0.030(2) 0.0282(17) 0.078(4) -0.010(2) -0.008(3) 0.0023(15)
C21 0.0270(17) 0.0288(17) 0.035(2) 0.0034(18) -0.0008(17) 0.0066(14)

loop_
_atom_type_symbol
_atom_type_description
_atom_type_scat_dispersion_real
_atom_type_scat_dispersion_imag
_atom_type_scat_source
C C 0.0033 0.0016 'International Tables Vol C Tables 4.2.6.8 and 6.1.1.4'
Mn Mn 0.3368 0.7283 'International Tables Vol C Tables 4.2.6.8 and 6.1.1.4'
N N 0.0061 0.0033 'International Tables Vol C Tables 4.2.6.8 and 6.1.1.4'
O O 0.0106 0.0060 'International Tables Vol C Tables 4.2.6.8 and 6.1.1.4'
H H 0.0000 0.0000 'International Tables Vol C Tables 4.2.6.8 and 6.1.1.4'

loop_
_geom_angle_atom_site_label_1
_geom_angle_atom_site_label_2
_geom_angle_atom_site_label_3
_geom_angle
_geom_angle_site_symmetry_1
_geom_angle_site_symmetry_3
O10 Mn1 O1 165.66(11) . .
O10 Mn1 O8 105.31(13) . 1_456
O1 Mn1 O8 89.02(12) . 1_456
O10 Mn1 O9 86.10(12) . .
O1 Mn1 O9 89.78(11) . .
O8 Mn1 O9 104.63(11) 1_456 .
O10 Mn1 N1 92.45(13) . .
O1 Mn1 N1 88.25(12) . .
O8 Mn1 N1 89.13(12) 1_456 .
O9 Mn1 N1 166.07(11) . .
O10 Mn1 O3 82.38(11) . .
O1 Mn1 O3 83.29(10) . .
O8 Mn1 O3 172.31(13) 1_456 .
O9 Mn1 O3 75.55(9) . .
N1 Mn1 O3 90.52(11) . .
O11 Mn2 O6 83.88(11) . 3_457
O11 Mn2 O7 108.87(13) . 3_457
O6 Mn2 O7 81.08(11) 3_457 3_457
O11 Mn2 O4 89.35(13) . .
O6 Mn2 O4 124.23(11) 3_457 .
O7 Mn2 O4 151.07(12) 3_457 .
O11 Mn2 O12 175.16(12) . .
O6 Mn2 O12 92.47(11) 3_457 .
O7 Mn2 O12 73.56(11) 3_457 .
O4 Mn2 O12 90.09(11) . .
O11 Mn2 O2 85.83(11) . 3_557
O6 Mn2 O2 151.89(10) 3_457 3_557
O7 Mn2 O2 77.65(12) 3_457 3_557
O4 Mn2 O2 81.63(11) . 3_557
O12 Mn2 O2 98.85(11) . 3_557
C1 O1 Mn1 119.0(2) . .
C1 O2 Mn2 131.9(2) . 3_457
C4 O3 Mn1 142.4(2) . .
C4 O4 Mn2 106.8(2) . .
C11 O6 Mn2 122.3(2) . 3_557
C13 O7 Mn2 138.4(3) . 3_557
C13 O8 Mn1 114.2(2) . 1_654
Mn1 O9 H9A 105(3) . .
Mn1 O9 H9B 125(4) . .
H9A O9 H9B 111(4) . .
Mn1 O10 H10A 123(4) . .
Mn1 O10 H10B 125(3) . .
H10A O10 H10B 112(4) . .
Mn2 O11 H11A 117(4) . .
Mn2 O11 H11B 103(3) . .
H11A O11 H11B 109(4) . .
Mn2 O12 H12A 110(3) . .
Mn2 O12 H12B 122(5) . .
H12A O12 H12B 109(4) . .
H14C O14 H14B 107(4) . .
C17 N1 C18 116.7(3) . .
C17 N1 Mn1 123.4(3) . .
C18 N1 Mn1 119.9(2) . .
O2 C1 O1 124.6(3) . .
O2 C1 C2 116.9(3) . .
O1 C1 C2 118.4(3) . .
C8 C2 C3 119.5(3) . .
C8 C2 C1 116.5(3) . .
C3 C2 C1 123.8(3) . .
C2 C3 C5 119.5(3) . .
C2 C3 C4 120.2(3) . .
C5 C3 C4 120.2(3) . .
O3 C4 O4 122.0(3) . .
O3 C4 C3 119.0(3) . .
O4 C4 C3 119.0(3) . .
C6 C5 C3 121.2(3) . .
C6 C5 H5A 119.4 . .
C3 C5 H5A 119.4 . .
C7 C6 C5 118.6(3) . .
C7 C6 C9 119.6(3) . .
C5 C6 C9 121.8(3) . .
C6 C7 C8 120.5(3) . .
C6 C7 H7A 119.7 . .
C8 C7 H7A 119.7 . .
C2 C8 C7 120.6(3) . .
C2 C8 H8A 119.7 . .
C7 C8 H8A 119.7 . .
C16 C9 C10 118.9(3) . .
C16 C9 C6 119.3(3) . .
C10 C9 C6 121.7(3) . .
C12 C10 C9 120.0(3) . .
C12 C10 C11 121.2(3) . .
C9 C10 C11 118.5(3) . .
O5 C11 O6 124.9(3) . .
O5 C11 C10 115.1(3) . .
O6 C11 C10 120.0(3) . .
C14 C12 C10 119.8(3) . .
C14 C12 C13 118.7(3) . .
C10 C12 C13 121.3(3) . .
O7 C13 O8 122.0(4) . .
O7 C13 C12 117.7(3) . .
O8 C13 C12 120.3(3) . .
C15 C14 C12 120.3(4) . .
C15 C14 H14A 119.9 . .
C12 C14 H14A 119.9 . .
C16 C15 C14 120.1(4) . .
C16 C15 H15A 119.9 . .
C14 C15 H15A 119.9 . .
C15 C16 C9 120.8(4) . .
C15 C16 H16A 119.6 . .
C9 C16 H16A 119.6 . .
N1 C17 C19 124.0(4) . .
N1 C17 H17A 118.0 . .
C19 C17 H17A 118.0 . .
N1 C18 C20 123.3(4) . .
N1 C18 H18A 118.3 . .
C20 C18 H18A 118.3 . .
C17 C19 C21 119.3(4) . .
C17 C19 H19A 120.3 . .
C21 C19 H19A 120.3 . .
C18 C20 C21 119.8(4) . .
C18 C20 H20A 120.1 . .
C21 C20 H20A 120.1 . .
C20 C21 C19 116.9(3) . .
C20 C21 C21 121.5(4) . 2_655
C19 C21 C21 121.6(4) . 2_655

loop_
_geom_bond_atom_site_label_1
_geom_bond_atom_site_label_2
_geom_bond_distance
_geom_bond_site_symmetry_2
Mn1 O10 2.118(3) .
Mn1 O1 2.168(3) .
Mn1 O8 2.171(3) 1_456
Mn1 O9 2.251(2) .
Mn1 N1 2.272(3) .
Mn1 O3 2.297(3) .
Mn2 O11 2.167(3) .
Mn2 O6 2.176(3) 3_457
Mn2 O7 2.189(3) 3_457
Mn2 O4 2.208(3) .
Mn2 O12 2.223(3) .
Mn2 O2 2.297(3) 3_557
O1 C1 1.260(5) .
O2 C1 1.240(5) .
O2 Mn2 2.297(3) 3_457
O3 C4 1.242(4) .
O4 C4 1.269(4) .
O5 C11 1.244(5) .
O6 C11 1.262(4) .
O6 Mn2 2.176(3) 3_557
O7 C13 1.246(4) .
O7 Mn2 2.189(3) 3_557
O8 C13 1.249(5) .
O8 Mn1 2.171(3) 1_654
O9 H9A 0.83(2) .
O9 H9B 0.85(2) .
O10 H10A 0.82(2) .
O10 H10B 0.83(2) .
O11 H11A 0.85(2) .
O11 H11B 0.85(2) .
O12 H12A 0.83(2) .
O12 H12B 0.85(2) .
O14 H14C 0.85(2) .
O14 H14B 0.85(3) .
N1 C17 1.326(5) .
N1 C18 1.337(5) .
C1 C2 1.517(5) .
C2 C8 1.387(5) .
C2 C3 1.389(5) .
C3 C5 1.396(5) .
C3 C4 1.507(5) .
C5 C6 1.392(5) .
C5 H5A 0.9300 .
C6 C7 1.388(5) .
C6 C9 1.497(5) .
C7 C8 1.392(5) .
C7 H7A 0.9300 .
C8 H8A 0.9300 .
C9 C16 1.394(5) .
C9 C10 1.405(5) .
C10 C12 1.399(5) .
C10 C11 1.517(5) .
C12 C14 1.390(5) .
C12 C13 1.499(5) .
C14 C15 1.383(7) .
C14 H14A 0.9300 .
C15 C16 1.383(6) .
C15 H15A 0.9300 .
C16 H16A 0.9300 .
C17 C19 1.379(5) .
C17 H17A 0.9300 .
C18 C20 1.379(5) .
C18 H18A 0.9300 .
C19 C21 1.387(5) .
C19 H19A 0.9300 .
C20 C21 1.386(5) .
C20 H20A 0.9300 .
C21 C21 1.488(7) 2_655

loop_
_geom_torsion_atom_site_label_1
_geom_torsion_atom_site_label_2
_geom_torsion_atom_site_label_3
_geom_torsion_atom_site_label_4
_geom_torsion
_geom_torsion_site_symmetry_1
_geom_torsion_site_symmetry_4
Mn2 O2 C1 O1 -11.2(6) 3_457 .
Mn2 O2 C1 C2 165.0(3) 3_457 .
Mn1 O1 C1 O2 -111.7(4) . .
Mn1 O1 C1 C2 72.1(4) . .
O2 C1 C2 C8 -89.8(4) . .
O1 C1 C2 C8 86.6(5) . .
O2 C1 C2 C3 85.8(5) . .
O1 C1 C2 C3 -97.8(4) . .
C8 C2 C3 C5 2.0(6) . .
C1 C2 C3 C5 -173.5(4) . .
C8 C2 C3 C4 -174.5(4) . .
C1 C2 C3 C4 10.1(5) . .
Mn1 O3 C4 O4 -152.6(3) . .
Mn1 O3 C4 C3 26.7(6) . .
Mn2 O4 C4 O3 -3.0(5) . .
Mn2 O4 C4 C3 177.8(3) . .
C2 C3 C4 O3 26.8(5) . .
C5 C3 C4 O3 -149.6(4) . .
C2 C3 C4 O4 -153.9(4) . .
C5 C3 C4 O4 29.6(5) . .
C2 C3 C5 C6 -1.7(6) . .
C4 C3 C5 C6 174.8(4) . .
C3 C5 C6 C7 -0.3(6) . .
C3 C5 C6 C9 -179.9(4) . .
C5 C6 C7 C8 2.0(6) . .
C9 C6 C7 C8 -178.5(4) . .
C3 C2 C8 C7 -0.4(6) . .
C1 C2 C8 C7 175.4(4) . .
C6 C7 C8 C2 -1.7(7) . .
C7 C6 C9 C16 -54.7(6) . .
C5 C6 C9 C16 124.8(5) . .
C7 C6 C9 C10 122.0(4) . .
C5 C6 C9 C10 -58.4(6) . .
C16 C9 C10 C12 0.8(7) . .
C6 C9 C10 C12 -176.0(4) . .
C16 C9 C10 C11 174.5(4) . .
C6 C9 C10 C11 -2.2(6) . .
Mn2 O6 C11 O5 -133.8(3) 3_557 .
Mn2 O6 C11 C10 48.1(4) 3_557 .
C12 C10 C11 O5 91.9(4) . .
C9 C10 C11 O5 -81.8(5) . .
C12 C10 C11 O6 -89.9(5) . .
C9 C10 C11 O6 96.5(4) . .
C9 C10 C12 C14 0.3(7) . .
C11 C10 C12 C14 -173.3(4) . .
C9 C10 C12 C13 -176.2(4) . .
C11 C10 C12 C13 10.2(6) . .
Mn2 O7 C13 O8 -157.1(3) 3_557 .
Mn2 O7 C13 C12 21.5(6) 3_557 .
Mn1 O8 C13 O7 5.0(5) 1_654 .
Mn1 O8 C13 C12 -173.6(3) 1_654 .
C14 C12 C13 O7 -140.8(5) . .
C10 C12 C13 O7 35.7(6) . .
C14 C12 C13 O8 37.9(7) . .
C10 C12 C13 O8 -145.6(4) . .
C10 C12 C14 C15 -1.6(9) . .
C13 C12 C14 C15 175.0(6) . .
C12 C14 C15 C16 1.9(10) . .
C14 C15 C16 C9 -0.9(10) . .
C10 C9 C16 C15 -0.5(8) . .
C6 C9 C16 C15 176.3(5) . .
C18 N1 C17 C19 -1.0(8) . .
Mn1 N1 C17 C19 -178.1(4) . .
C17 N1 C18 C20 1.6(9) . .
Mn1 N1 C18 C20 178.9(5) . .
N1 C17 C19 C21 -0.9(8) . .
N1 C18 C20 C21 -0.4(10) . .
C18 C20 C21 C19 -1.6(8) . .
C18 C20 C21 C21 177.6(4) . 2_655
C17 C19 C21 C20 2.2(7) . .
C17 C19 C21 C21 -177.0(3) . 2_655
